data_7104181
loop_
_publ_author_name
'Graves, Christopher R'
'Scott, Brian L'
'Morris, David E'
'Kiplinger, Jaqueline L'

_publ_section_title
;
 Selenate and tellurate complexes of pentavalent uranium.
;
_journal_issue 7
_journal_name_full 'Chemical communications (Cambridge, England)'
_journal_page_first 776
_journal_page_last 778
_journal_paper_doi 10.1039/b819097f
_journal_volume 34
_journal_year 2009
_chemical_formula_sum 'C38 H52 N Te U'
_chemical_formula_weight 888.44
_chemical_name_systematic
;
?
;
_space_group_IT_number 2
_symmetry_cell_setting triclinic
_symmetry_space_group_name_Hall '-P 1'
_symmetry_space_group_name_H-M 'P -1'
_atom_sites_solution_hydrogens geom
_atom_sites_solution_primary direct
_atom_sites_solution_secondary difmap
_audit_creation_method SHELXL-97
_cell_angle_alpha 76.745(2)
_cell_angle_beta 78.811(2)
_cell_angle_gamma 70.303(2)
_cell_formula_units_Z 2
_cell_length_a 10.078(2)
_cell_length_b 10.161(2)
_cell_length_c 18.643(4)
_cell_measurement_temperature 120(1)
_cell_volume 1735.1(7)
_computing_cell_refinement 'SAINT+, v. 7.06 (Bruker AXS, 2001)'
_computing_data_collection 'APEX II, v. 1.08 (Bruker AXS, 2003)'
_computing_data_reduction 'SAINT+, v. 7.06 (Bruker AXS, 2001)'
_computing_molecular_graphics 'SHELXTL, v. 6.10, (Bruker AXS, 2000)'
_computing_publication_material 'SHELXTL, v. 6.10, (Bruker AXS, 2000)'
_computing_structure_refinement 'SHELXL-97 (Sheldrick, 1997)'
_computing_structure_solution 'SHELXS-97 (Sheldrick, 1990)'
_diffrn_ambient_temperature 120(1)
_diffrn_measured_fraction_theta_full 0.996
_diffrn_measured_fraction_theta_max 0.992
_diffrn_measurement_device_type 'Bruker D8 with APEXII CCD'
_diffrn_measurement_method '\w scans'
_diffrn_radiation_monochromator graphite
_diffrn_radiation_source 'fine-focus sealed tube'
_diffrn_radiation_type MoK\a
_diffrn_radiation_wavelength 0.71073
_diffrn_reflns_av_R_equivalents 0.0572
_diffrn_reflns_av_sigmaI/netI 0.0754
_diffrn_reflns_limit_h_max 12
_diffrn_reflns_limit_h_min -12
_diffrn_reflns_limit_k_max 12
_diffrn_reflns_limit_k_min -12
_diffrn_reflns_limit_l_max 22
_diffrn_reflns_limit_l_min -22
_diffrn_reflns_number 16660
_diffrn_reflns_theta_full 25.00
_diffrn_reflns_theta_max 25.33
_diffrn_reflns_theta_min 2.16
_diffrn_standards_decay_% 0
_diffrn_standards_interval_count 0
_diffrn_standards_interval_time 0
_diffrn_standards_number 0
_exptl_absorpt_coefficient_mu 5.527
_exptl_absorpt_correction_T_max 0.8517
_exptl_absorpt_correction_T_min 0.5117
_exptl_absorpt_correction_type multi-scan
_exptl_absorpt_process_details 'SADABS 2.03 (Sheldrick, 2001)'
_exptl_crystal_colour dark
_exptl_crystal_density_diffrn 1.701
_exptl_crystal_density_method 'not measured'
_exptl_crystal_description 'irregular plate'
_exptl_crystal_F_000 862
_exptl_crystal_size_max 0.14
_exptl_crystal_size_mid 0.12
_exptl_crystal_size_min 0.03
_refine_diff_density_max 3.085
_refine_diff_density_min -1.516
_refine_diff_density_rms 0.209
_refine_ls_extinction_method none
_refine_ls_goodness_of_fit_ref 1.000
_refine_ls_hydrogen_treatment constr
_refine_ls_matrix_type full
_refine_ls_number_parameters 370
_refine_ls_number_reflns 6280
_refine_ls_number_restraints 0
_refine_ls_restrained_S_all 1.000
_refine_ls_R_factor_all 0.0652
_refine_ls_R_factor_gt 0.0469
_refine_ls_shift/su_max 0.001
_refine_ls_shift/su_mean 0.000
_refine_ls_structure_factor_coef Fsqd
_refine_ls_weighting_details 'calc w=1/[\s^2^(Fo^2^)+(0.0644P)^2^+0.0000P] where P=(Fo^2^+2Fc^2^)/3'
_refine_ls_weighting_scheme calc
_refine_ls_wR_factor_gt 0.1069
_refine_ls_wR_factor_ref 0.1147
_reflns_number_gt 5018
_reflns_number_total 6280
_reflns_threshold_expression >2sigma(I)
_cod_data_source_file b819097f.txt
_cod_data_source_block apx754
_cod_database_code 7104181

loop_
_symmetry_equiv_pos_as_xyz
'x, y, z'
'-x, -y, -z'

loop_
_atom_site_label
_atom_site_type_symbol
_atom_site_fract_x
_atom_site_fract_y
_atom_site_fract_z
_atom_site_U_iso_or_equiv
_atom_site_adp_type
_atom_site_occupancy
_atom_site_symmetry_multiplicity
_atom_site_calc_flag
_atom_site_refinement_flags
_atom_site_disorder_assembly
_atom_site_disorder_group
U1 U 0.93989(3) 0.10069(3) 0.233497(16) 0.01805(11) Uani 1 1 d . . .
Te1 Te 1.25196(6) 0.06890(6) 0.16713(3) 0.02780(16) Uani 1 1 d . . .
N1 N 0.9001(7) 0.1940(7) 0.3198(3) 0.0205(15) Uani 1 1 d . . .
C1 C 1.0450(10) -0.1851(8) 0.2291(5) 0.026(2) Uani 1 1 d . . .
C2 C 0.8963(11) -0.1589(8) 0.2474(5) 0.031(2) Uani 1 1 d . . .
C3 C 0.8595(10) -0.1254(9) 0.3194(5) 0.033(2) Uani 1 1 d . . .
C4 C 0.9862(10) -0.1323(8) 0.3458(5) 0.027(2) Uani 1 1 d . . .
C5 C 1.0997(10) -0.1705(9) 0.2889(5) 0.027(2) Uani 1 1 d . . .
C6 C 1.1279(11) -0.2332(9) 0.1581(5) 0.036(2) Uani 1 1 d . . .
H6A H 1.0634 -0.2332 0.1264 0.054 Uiso 1 1 calc R . .
H6B H 1.1920 -0.3274 0.1696 0.054 Uiso 1 1 calc R . .
H6C H 1.1811 -0.1695 0.1332 0.054 Uiso 1 1 calc R . .
C7 C 0.8008(11) -0.1933(10) 0.2074(6) 0.043(3) Uani 1 1 d . . .
H7A H 0.7050 -0.1643 0.2315 0.064 Uiso 1 1 calc R . .
H7B H 0.8310 -0.2938 0.2080 0.064 Uiso 1 1 calc R . .
H7C H 0.8050 -0.1440 0.1569 0.064 Uiso 1 1 calc R . .
C8 C 0.7164(10) -0.1161(10) 0.3659(6) 0.041(2) Uani 1 1 d . . .
H8A H 0.7164 -0.0921 0.4128 0.061 Uiso 1 1 calc R . .
H8B H 0.6991 -0.2060 0.3741 0.061 Uiso 1 1 calc R . .
H8C H 0.6431 -0.0442 0.3402 0.061 Uiso 1 1 calc R . .
C9 C 0.9988(10) -0.1230(9) 0.4234(5) 0.032(2) Uani 1 1 d . . .
H9A H 1.0950 -0.1300 0.4265 0.048 Uiso 1 1 calc R . .
H9B H 0.9732 -0.1992 0.4578 0.048 Uiso 1 1 calc R . .
H9C H 0.9364 -0.0337 0.4353 0.048 Uiso 1 1 calc R . .
C10 C 1.2534(9) -0.2163(9) 0.3009(5) 0.030(2) Uani 1 1 d . . .
H10A H 1.2602 -0.1930 0.3468 0.046 Uiso 1 1 calc R . .
H10B H 1.3047 -0.1681 0.2606 0.046 Uiso 1 1 calc R . .
H10C H 1.2933 -0.3170 0.3028 0.046 Uiso 1 1 calc R . .
C11 C 0.6873(9) 0.2465(8) 0.1826(4) 0.0217(18) Uani 1 1 d . . .
C12 C 0.7720(9) 0.1890(8) 0.1200(4) 0.0212(18) Uani 1 1 d . . .
C13 C 0.8796(9) 0.2557(9) 0.0945(4) 0.0220(18) Uani 1 1 d . . .
C14 C 0.8595(9) 0.3572(8) 0.1398(4) 0.0249(19) Uani 1 1 d . . .
C15 C 0.7402(9) 0.3516(9) 0.1939(4) 0.0226(19) Uani 1 1 d . . .
C16 C 0.5562(9) 0.2146(10) 0.2238(5) 0.032(2) Uani 1 1 d . . .
H16A H 0.5431 0.1391 0.2058 0.047 Uiso 1 1 calc R . .
H16B H 0.4756 0.2979 0.2163 0.047 Uiso 1 1 calc R . .
H16C H 0.5654 0.1862 0.2759 0.047 Uiso 1 1 calc R . .
C17 C 0.7390(10) 0.0986(11) 0.0774(5) 0.038(2) Uani 1 1 d . . .
H17A H 0.6627 0.0646 0.1052 0.057 Uiso 1 1 calc R . .
H17B H 0.8217 0.0193 0.0692 0.057 Uiso 1 1 calc R . .
H17C H 0.7114 0.1537 0.0305 0.057 Uiso 1 1 calc R . .
C18 C 0.9791(10) 0.2399(10) 0.0248(4) 0.032(2) Uani 1 1 d . . .
H18A H 1.0418 0.2955 0.0199 0.048 Uiso 1 1 calc R . .
H18B H 0.9262 0.2721 -0.0169 0.048 Uiso 1 1 calc R . .
H18C H 1.0339 0.1418 0.0262 0.048 Uiso 1 1 calc R . .
C19 C 0.9341(9) 0.4648(9) 0.1282(5) 0.028(2) Uani 1 1 d . . .
H19A H 0.8987 0.5199 0.1672 0.043 Uiso 1 1 calc R . .
H19B H 0.9177 0.5263 0.0812 0.043 Uiso 1 1 calc R . .
H19C H 1.0342 0.4182 0.1287 0.043 Uiso 1 1 calc R . .
C20 C 0.6677(10) 0.4585(9) 0.2430(5) 0.031(2) Uani 1 1 d . . .
H20A H 0.7262 0.5171 0.2410 0.046 Uiso 1 1 calc R . .
H20B H 0.6519 0.4108 0.2932 0.046 Uiso 1 1 calc R . .
H20C H 0.5782 0.5167 0.2266 0.046 Uiso 1 1 calc R . .
C21 C 1.3066(8) 0.2176(9) 0.0753(5) 0.0249(19) Uani 1 1 d . . .
C22 C 1.3610(9) 0.1740(10) 0.0081(5) 0.029(2) Uani 1 1 d . . .
H22 H 1.3651 0.0839 0.0027 0.035 Uiso 1 1 calc R . .
C23 C 1.4097(10) 0.2625(11) -0.0515(5) 0.040(2) Uani 1 1 d . . .
H23 H 1.4471 0.2316 -0.0966 0.047 Uiso 1 1 calc R . .
C24 C 1.4025(10) 0.3966(11) -0.0440(5) 0.043(3) Uani 1 1 d . . .
H24 H 1.4351 0.4564 -0.0841 0.052 Uiso 1 1 calc R . .
C25 C 1.3467(10) 0.4425(11) 0.0233(5) 0.037(2) Uani 1 1 d . . .
H25 H 1.3415 0.5330 0.0285 0.045 Uiso 1 1 calc R . .
C26 C 1.2994(9) 0.3534(9) 0.0822(5) 0.033(2) Uani 1 1 d . . .
H26 H 1.2620 0.3843 0.1272 0.039 Uiso 1 1 calc R . .
C27 C 0.8716(9) 0.2813(9) 0.3731(4) 0.0238(19) Uani 1 1 d . . .
C28 C 0.7482(8) 0.2977(8) 0.4262(4) 0.0209(18) Uani 1 1 d . . .
C29 C 0.7211(9) 0.3948(9) 0.4721(4) 0.0253(19) Uani 1 1 d . . .
H29 H 0.6400 0.4067 0.5068 0.030 Uiso 1 1 calc R . .
C30 C 0.8089(9) 0.4750(9) 0.4691(5) 0.027(2) Uani 1 1 d . . .
H30 H 0.7865 0.5409 0.5004 0.032 Uiso 1 1 calc R . .
C31 C 0.9304(9) 0.4556(9) 0.4189(4) 0.026(2) Uani 1 1 d . . .
H31 H 0.9903 0.5092 0.4168 0.031 Uiso 1 1 calc R . .
C32 C 0.9666(8) 0.3589(8) 0.3714(4) 0.0208(18) Uani 1 1 d . . .
C33 C 0.6483(9) 0.2103(8) 0.4336(4) 0.0217(18) Uani 1 1 d . . .
H33 H 0.6792 0.1540 0.3937 0.026 Uiso 1 1 calc R . .
C34 C 0.6547(10) 0.1097(10) 0.5081(5) 0.033(2) Uani 1 1 d . . .
H34A H 0.5926 0.0538 0.5123 0.049 Uiso 1 1 calc R . .
H34B H 0.6254 0.1637 0.5475 0.049 Uiso 1 1 calc R . .
H34C H 0.7503 0.0481 0.5113 0.049 Uiso 1 1 calc R . .
C35 C 0.4928(9) 0.3033(11) 0.4285(5) 0.038(2) Uani 1 1 d . . .
H35A H 0.4343 0.2436 0.4330 0.057 Uiso 1 1 calc R . .
H35B H 0.4866 0.3665 0.3815 0.057 Uiso 1 1 calc R . .
H35C H 0.4608 0.3576 0.4679 0.057 Uiso 1 1 calc R . .
C36 C 1.1066(9) 0.3311(9) 0.3214(4) 0.0230(19) Uani 1 1 d . . .
H36 H 1.0896 0.3173 0.2741 0.028 Uiso 1 1 calc R . .
C37 C 1.2076(9) 0.1927(8) 0.3563(4) 0.0239(19) Uani 1 1 d . . .
H37A H 1.2971 0.1724 0.3250 0.036 Uiso 1 1 calc R . .
H37B H 1.1677 0.1169 0.3616 0.036 Uiso 1 1 calc R . .
H37C H 1.2218 0.2012 0.4043 0.036 Uiso 1 1 calc R . .
C38 C 1.1716(9) 0.4497(9) 0.3048(5) 0.028(2) Uani 1 1 d . . .
H38A H 1.2596 0.4242 0.2728 0.042 Uiso 1 1 calc R . .
H38B H 1.1891 0.4661 0.3504 0.042 Uiso 1 1 calc R . .
H38C H 1.1076 0.5346 0.2807 0.042 Uiso 1 1 calc R . .

loop_
_atom_site_aniso_label
_atom_site_aniso_U_11
_atom_site_aniso_U_22
_atom_site_aniso_U_33
_atom_site_aniso_U_23
_atom_site_aniso_U_13
_atom_site_aniso_U_12
U1 0.02295(19) 0.01832(18) 0.01398(17) -0.00423(11) -0.00287(12) -0.00658(13)
Te1 0.0256(3) 0.0297(3) 0.0251(3) -0.0023(3) -0.0007(3) -0.0078(3)
N1 0.015(4) 0.028(4) 0.018(3) -0.002(3) -0.003(3) -0.007(3)
C1 0.039(6) 0.015(4) 0.025(5) -0.006(4) -0.001(4) -0.012(4)
C2 0.057(7) 0.009(4) 0.030(5) 0.003(4) -0.014(5) -0.014(4)
C3 0.048(6) 0.018(5) 0.028(5) 0.006(4) 0.000(4) -0.013(4)
C4 0.040(6) 0.014(4) 0.028(5) -0.001(4) -0.011(4) -0.009(4)
C5 0.038(6) 0.019(5) 0.022(5) -0.003(4) -0.005(4) -0.005(4)
C6 0.064(7) 0.022(5) 0.022(5) -0.001(4) -0.003(5) -0.017(5)
C7 0.065(8) 0.027(5) 0.050(6) -0.004(5) -0.025(6) -0.024(5)
C8 0.040(6) 0.034(6) 0.045(6) -0.004(5) 0.010(5) -0.020(5)
C9 0.040(6) 0.029(5) 0.022(5) 0.000(4) 0.003(4) -0.010(4)
C10 0.031(5) 0.015(4) 0.035(5) 0.001(4) -0.005(4) 0.002(4)
C11 0.021(5) 0.020(4) 0.020(4) -0.004(3) -0.006(4) -0.001(4)
C12 0.023(5) 0.022(4) 0.019(4) 0.002(3) -0.012(4) -0.006(4)
C13 0.020(5) 0.027(5) 0.014(4) -0.001(3) -0.004(3) -0.002(4)
C14 0.032(5) 0.019(4) 0.020(4) 0.003(3) -0.008(4) -0.005(4)
C15 0.027(5) 0.024(5) 0.016(4) -0.003(3) -0.004(4) -0.007(4)
C16 0.026(5) 0.034(5) 0.035(5) -0.006(4) -0.003(4) -0.009(4)
C17 0.042(6) 0.055(6) 0.024(5) -0.016(5) -0.009(4) -0.014(5)
C18 0.032(5) 0.039(6) 0.018(5) -0.007(4) 0.004(4) -0.005(4)
C19 0.029(5) 0.026(5) 0.033(5) -0.001(4) -0.011(4) -0.010(4)
C20 0.032(5) 0.026(5) 0.027(5) -0.005(4) -0.002(4) 0.000(4)
C21 0.014(4) 0.028(5) 0.027(5) 0.000(4) -0.007(4) 0.000(4)
C22 0.022(5) 0.035(5) 0.027(5) -0.008(4) -0.001(4) -0.004(4)
C23 0.028(6) 0.056(7) 0.031(5) -0.006(5) -0.009(4) -0.006(5)
C24 0.033(6) 0.055(7) 0.034(6) 0.019(5) -0.009(5) -0.019(5)
C25 0.034(6) 0.042(6) 0.037(6) 0.007(5) -0.019(5) -0.015(5)
C26 0.027(5) 0.030(5) 0.036(5) -0.006(4) -0.008(4) -0.001(4)
C27 0.021(5) 0.029(5) 0.024(5) -0.011(4) -0.006(4) -0.005(4)
C28 0.018(4) 0.026(5) 0.017(4) 0.000(3) -0.005(3) -0.005(4)
C29 0.023(5) 0.031(5) 0.019(4) -0.002(4) -0.001(4) -0.006(4)
C30 0.030(5) 0.029(5) 0.024(5) -0.012(4) -0.007(4) -0.006(4)
C31 0.025(5) 0.036(5) 0.023(5) -0.009(4) -0.006(4) -0.013(4)
C32 0.017(4) 0.021(4) 0.020(4) -0.006(3) -0.005(3) 0.003(4)
C33 0.024(5) 0.027(5) 0.016(4) -0.007(3) -0.004(3) -0.008(4)
C34 0.039(6) 0.037(5) 0.026(5) -0.003(4) -0.007(4) -0.016(5)
C35 0.024(5) 0.056(7) 0.038(6) -0.015(5) -0.007(4) -0.012(5)
C36 0.025(5) 0.028(5) 0.017(4) -0.006(4) 0.001(4) -0.010(4)
C37 0.024(5) 0.020(4) 0.024(5) -0.006(4) -0.005(4) 0.000(4)
C38 0.028(5) 0.031(5) 0.030(5) -0.006(4) -0.001(4) -0.015(4)

loop_
_atom_type_symbol
_atom_type_description
_atom_type_scat_dispersion_real
_atom_type_scat_dispersion_imag
_atom_type_scat_source
C C 0.0033 0.0016 'International Tables Vol C Tables 4.2.6.8 and 6.1.1.4'
H H 0.0000 0.0000 'International Tables Vol C Tables 4.2.6.8 and 6.1.1.4'
N N 0.0061 0.0033 'International Tables Vol C Tables 4.2.6.8 and 6.1.1.4'
Te Te -0.5308 1.6751 'International Tables Vol C Tables 4.2.6.8 and 6.1.1.4'
U U -9.6767 9.6646 'International Tables Vol C Tables 4.2.6.8 and 6.1.1.4'

loop_
_geom_angle_atom_site_label_1
_geom_angle_atom_site_label_2
_geom_angle_atom_site_label_3
_geom_angle
_geom_angle_site_symmetry_1
_geom_angle_site_symmetry_3
_geom_angle_publ_flag
N1 U1 C11 95.3(2) . . ?
N1 U1 C15 76.3(2) . . ?
C11 U1 C15 30.3(2) . . ?
N1 U1 C14 91.7(3) . . ?
C11 U1 C14 49.8(3) . . ?
C15 U1 C14 30.2(2) . . ?
N1 U1 C1 128.2(3) . . ?
C11 U1 C1 117.6(3) . . ?
C15 U1 C1 147.3(3) . . ?
C14 U1 C1 140.1(2) . . ?
N1 U1 C3 91.1(3) . . ?
C11 U1 C3 96.9(3) . . ?
C15 U1 C3 120.0(3) . . ?
C14 U1 C3 146.7(3) . . ?
C1 U1 C3 48.9(3) . . ?
N1 U1 C4 79.6(3) . . ?
C11 U1 C4 125.4(3) . . ?
C15 U1 C4 140.7(3) . . ?
C14 U1 C4 169.9(2) . . ?
C1 U1 C4 48.9(2) . . ?
C3 U1 C4 30.2(3) . . ?
N1 U1 C5 101.5(3) . . ?
C11 U1 C5 141.6(3) . . ?
C15 U1 C5 169.1(2) . . ?
C14 U1 C5 159.9(3) . . ?
C1 U1 C5 29.3(2) . . ?
C3 U1 C5 49.1(3) . . ?
C4 U1 C5 29.8(2) . . ?
N1 U1 C2 120.7(3) . . ?
C11 U1 C2 92.9(3) . . ?
C15 U1 C2 122.8(3) . . ?
C14 U1 C2 134.5(3) . . ?
C1 U1 C2 29.8(3) . . ?
C3 U1 C2 29.6(3) . . ?
C4 U1 C2 49.3(2) . . ?
C5 U1 C2 48.9(3) . . ?
N1 U1 C12 124.0(2) . . ?
C11 U1 C12 30.1(2) . . ?
C15 U1 C12 49.5(2) . . ?
C14 U1 C12 49.2(2) . . ?
C1 U1 C12 99.6(2) . . ?
C3 U1 C12 103.4(3) . . ?
C4 U1 C12 132.7(2) . . ?
C5 U1 C12 128.8(2) . . ?
C2 U1 C12 85.3(2) . . ?
N1 U1 C13 121.2(2) . . ?
C11 U1 C13 49.6(2) . . ?
C15 U1 C13 49.5(2) . . ?
C14 U1 C13 29.8(2) . . ?
C1 U1 C13 110.6(2) . . ?
C3 U1 C13 131.8(3) . . ?
C4 U1 C13 157.3(2) . . ?
C5 U1 C13 136.1(2) . . ?
C2 U1 C13 108.3(2) . . ?
C12 U1 C13 29.7(2) . . ?
N1 U1 Te1 107.53(18) . . ?
C11 U1 Te1 133.82(17) . . ?
C15 U1 Te1 118.23(17) . . ?
C14 U1 Te1 89.04(18) . . ?
C1 U1 Te1 78.42(19) . . ?
C3 U1 Te1 121.5(2) . . ?
C4 U1 Te1 98.37(19) . . ?
C5 U1 Te1 72.69(19) . . ?
C2 U1 Te1 107.8(2) . . ?
C12 U1 Te1 109.46(17) . . ?
C13 U1 Te1 84.40(17) . . ?
C21 Te1 U1 121.5(2) . . ?
C27 N1 U1 170.6(6) . . ?
C5 C1 C2 108.9(8) . . ?
C5 C1 C6 127.0(9) . . ?
C2 C1 C6 123.9(8) . . ?
C5 C1 U1 75.6(5) . . ?
C2 C1 U1 75.6(5) . . ?
C6 C1 U1 119.2(5) . . ?
C3 C2 C1 107.4(8) . . ?
C3 C2 C7 124.5(9) . . ?
C1 C2 C7 126.7(8) . . ?
C3 C2 U1 74.7(5) . . ?
C1 C2 U1 74.6(5) . . ?
C7 C2 U1 127.3(6) . . ?
C2 C3 C4 108.3(8) . . ?
C2 C3 C8 124.6(9) . . ?
C4 C3 C8 125.9(8) . . ?
C2 C3 U1 75.7(5) . . ?
C4 C3 U1 75.0(5) . . ?
C8 C3 U1 125.5(6) . . ?
C5 C4 C3 106.9(8) . . ?
C5 C4 C9 126.4(8) . . ?
C3 C4 C9 126.0(8) . . ?
C5 C4 U1 75.3(5) . . ?
C3 C4 U1 74.9(5) . . ?
C9 C4 U1 122.5(5) . . ?
C1 C5 C4 108.5(8) . . ?
C1 C5 C10 127.4(8) . . ?
C4 C5 C10 122.9(8) . . ?
C1 C5 U1 75.1(5) . . ?
C4 C5 U1 74.9(5) . . ?
C10 C5 U1 126.1(5) . . ?
C15 C11 C12 107.8(7) . . ?
C15 C11 C16 125.5(7) . . ?
C12 C11 C16 126.4(7) . . ?
C15 C11 U1 75.0(5) . . ?
C12 C11 U1 77.2(5) . . ?
C16 C11 U1 119.2(5) . . ?
C13 C12 C11 108.0(7) . . ?
C13 C12 C17 123.8(7) . . ?
C11 C12 C17 127.0(8) . . ?
C13 C12 U1 75.3(4) . . ?
C11 C12 U1 72.7(4) . . ?
C17 C12 U1 127.7(6) . . ?
C12 C13 C14 108.1(7) . . ?
C12 C13 C18 125.4(8) . . ?
C14 C13 C18 125.8(8) . . ?
C12 C13 U1 75.0(4) . . ?
C14 C13 U1 74.2(4) . . ?
C18 C13 U1 124.8(5) . . ?
C13 C14 C15 107.8(7) . . ?
C13 C14 C19 127.3(8) . . ?
C15 C14 C19 124.4(8) . . ?
C13 C14 U1 76.0(4) . . ?
C15 C14 U1 73.6(5) . . ?
C19 C14 U1 122.7(6) . . ?
C11 C15 C14 108.3(7) . . ?
C11 C15 C20 126.1(8) . . ?
C14 C15 C20 124.5(7) . . ?
C11 C15 U1 74.7(5) . . ?
C14 C15 U1 76.3(5) . . ?
C20 C15 U1 124.8(5) . . ?
C22 C21 C26 118.9(8) . . ?
C22 C21 Te1 118.6(6) . . ?
C26 C21 Te1 122.4(7) . . ?
C21 C22 C23 120.8(9) . . ?
C24 C23 C22 119.9(9) . . ?
C23 C24 C25 120.0(9) . . ?
C26 C25 C24 119.6(10) . . ?
C25 C26 C21 120.9(9) . . ?
N1 C27 C28 121.6(7) . . ?
N1 C27 C32 118.7(7) . . ?
C28 C27 C32 119.7(7) . . ?
C29 C28 C27 118.1(7) . . ?
C29 C28 C33 120.2(7) . . ?
C27 C28 C33 121.7(7) . . ?
C30 C29 C28 122.9(8) . . ?
C31 C30 C29 118.6(8) . . ?
C30 C31 C32 122.2(8) . . ?
C31 C32 C27 118.4(7) . . ?
C31 C32 C36 120.9(7) . . ?
C27 C32 C36 120.6(7) . . ?
C28 C33 C34 109.6(6) . . ?
C28 C33 C35 112.6(7) . . ?
C34 C33 C35 108.3(7) . . ?
C38 C36 C32 114.6(7) . . ?
C38 C36 C37 111.2(7) . . ?
C32 C36 C37 108.1(6) . . ?

loop_
_geom_bond_atom_site_label_1
_geom_bond_atom_site_label_2
_geom_bond_distance
_geom_bond_site_symmetry_2
_geom_bond_publ_flag
U1 N1 1.960(6) . ?
U1 C11 2.707(8) . ?
U1 C15 2.711(8) . ?
U1 C14 2.745(8) . ?
U1 C1 2.750(8) . ?
U1 C3 2.750(8) . ?
U1 C4 2.751(8) . ?
U1 C5 2.757(8) . ?
U1 C2 2.763(8) . ?
U1 C12 2.765(7) . ?
U1 C13 2.768(8) . ?
U1 Te1 3.0845(9) . ?
Te1 C21 2.127(8) . ?
N1 C27 1.407(10) . ?
C1 C5 1.392(11) . ?
C1 C2 1.416(13) . ?
C1 C6 1.511(12) . ?
C2 C3 1.408(12) . ?
C2 C7 1.495(12) . ?
C3 C4 1.431(13) . ?
C3 C8 1.517(13) . ?
C4 C5 1.416(12) . ?
C4 C9 1.502(11) . ?
C5 C10 1.505(12) . ?
C11 C15 1.414(11) . ?
C11 C12 1.422(11) . ?
C11 C16 1.491(12) . ?
C12 C13 1.418(11) . ?
C12 C17 1.492(11) . ?
C13 C14 1.418(11) . ?
C13 C18 1.484(11) . ?
C14 C15 1.420(12) . ?
C14 C19 1.480(11) . ?
C15 C20 1.488(11) . ?
C21 C22 1.375(11) . ?
C21 C26 1.392(12) . ?
C22 C23 1.383(13) . ?
C23 C24 1.378(14) . ?
C24 C25 1.388(14) . ?
C25 C26 1.372(13) . ?
C27 C28 1.418(11) . ?
C27 C32 1.424(11) . ?
C28 C29 1.377(11) . ?
C28 C33 1.520(11) . ?
C29 C30 1.376(12) . ?
C30 C31 1.376(12) . ?
C31 C32 1.384(11) . ?
C32 C36 1.509(11) . ?
C33 C34 1.522(11) . ?
C33 C35 1.541(11) . ?
C36 C38 1.503(11) . ?
C36 C37 1.520(11) . ?

loop_
_geom_torsion_atom_site_label_1
_geom_torsion_atom_site_label_2
_geom_torsion_atom_site_label_3
_geom_torsion_atom_site_label_4
_geom_torsion
_geom_torsion_site_symmetry_1
_geom_torsion_site_symmetry_2
_geom_torsion_site_symmetry_3
_geom_torsion_site_symmetry_4
_geom_torsion_publ_flag
N1 U1 Te1 C21 -97.2(3) . . . . ?
C11 U1 Te1 C21 18.8(4) . . . . ?
C15 U1 Te1 C21 -13.7(3) . . . . ?
C14 U1 Te1 C21 -5.7(3) . . . . ?
C1 U1 Te1 C21 136.1(3) . . . . ?
C3 U1 Te1 C21 160.3(4) . . . . ?
C4 U1 Te1 C21 -178.9(3) . . . . ?
C5 U1 Te1 C21 165.8(3) . . . . ?
C2 U1 Te1 C21 131.2(3) . . . . ?
C12 U1 Te1 C21 40.0(3) . . . . ?
C13 U1 Te1 C21 23.8(3) . . . . ?
C11 U1 N1 C27 -66(3) . . . . ?
C15 U1 N1 C27 -42(3) . . . . ?
C14 U1 N1 C27 -16(3) . . . . ?
C1 U1 N1 C27 162(3) . . . . ?
C3 U1 N1 C27 -163(3) . . . . ?
C4 U1 N1 C27 169(3) . . . . ?
C5 U1 N1 C27 149(3) . . . . ?
C2 U1 N1 C27 -162(3) . . . . ?
C12 U1 N1 C27 -56(3) . . . . ?
C13 U1 N1 C27 -21(3) . . . . ?
Te1 U1 N1 C27 74(3) . . . . ?
N1 U1 C1 C5 -28.1(6) . . . . ?
C11 U1 C1 C5 -151.1(5) . . . . ?
C15 U1 C1 C5 -159.8(5) . . . . ?
C14 U1 C1 C5 149.4(5) . . . . ?
C3 U1 C1 C5 -77.2(6) . . . . ?
C4 U1 C1 C5 -36.9(5) . . . . ?
C2 U1 C1 C5 -114.3(7) . . . . ?
C12 U1 C1 C5 -176.7(5) . . . . ?
C13 U1 C1 C5 154.6(5) . . . . ?
Te1 U1 C1 C5 75.2(5) . . . . ?
N1 U1 C1 C2 86.1(6) . . . . ?
C11 U1 C1 C2 -36.9(6) . . . . ?
C15 U1 C1 C2 -45.5(7) . . . . ?
C14 U1 C1 C2 -96.3(6) . . . . ?
C3 U1 C1 C2 37.0(5) . . . . ?
C4 U1 C1 C2 77.4(5) . . . . ?
C5 U1 C1 C2 114.3(7) . . . . ?
C12 U1 C1 C2 -62.5(5) . . . . ?
C13 U1 C1 C2 -91.1(5) . . . . ?
Te1 U1 C1 C2 -170.6(5) . . . . ?
N1 U1 C1 C6 -152.8(6) . . . . ?
C11 U1 C1 C6 84.2(7) . . . . ?
C15 U1 C1 C6 75.5(8) . . . . ?
C14 U1 C1 C6 24.7(9) . . . . ?
C3 U1 C1 C6 158.1(8) . . . . ?
C4 U1 C1 C6 -161.6(8) . . . . ?
C5 U1 C1 C6 -124.7(10) . . . . ?
C2 U1 C1 C6 121.1(9) . . . . ?
C12 U1 C1 C6 58.6(7) . . . . ?
C13 U1 C1 C6 29.9(7) . . . . ?
Te1 U1 C1 C6 -49.5(7) . . . . ?
C5 C1 C2 C3 0.9(9) . . . . ?
C6 C1 C2 C3 176.2(7) . . . . ?
U1 C1 C2 C3 -68.1(6) . . . . ?
C5 C1 C2 C7 -165.6(8) . . . . ?
C6 C1 C2 C7 9.7(13) . . . . ?
U1 C1 C2 C7 125.4(8) . . . . ?
C5 C1 C2 U1 69.0(6) . . . . ?
C6 C1 C2 U1 -115.7(8) . . . . ?
N1 U1 C2 C3 -0.9(7) . . . . ?
C11 U1 C2 C3 -98.8(6) . . . . ?
C15 U1 C2 C3 -94.0(6) . . . . ?
C14 U1 C2 C3 -130.0(6) . . . . ?
C1 U1 C2 C3 113.3(8) . . . . ?
C4 U1 C2 C3 37.3(5) . . . . ?
C5 U1 C2 C3 77.1(6) . . . . ?
C12 U1 C2 C3 -128.0(6) . . . . ?
C13 U1 C2 C3 -147.0(5) . . . . ?
Te1 U1 C2 C3 123.1(5) . . . . ?
N1 U1 C2 C1 -114.2(5) . . . . ?
C11 U1 C2 C1 147.8(5) . . . . ?
C15 U1 C2 C1 152.7(5) . . . . ?
C14 U1 C2 C1 116.6(5) . . . . ?
C3 U1 C2 C1 -113.3(8) . . . . ?
C4 U1 C2 C1 -76.0(5) . . . . ?
C5 U1 C2 C1 -36.3(5) . . . . ?
C12 U1 C2 C1 118.7(5) . . . . ?
C13 U1 C2 C1 99.6(5) . . . . ?
Te1 U1 C2 C1 9.7(5) . . . . ?
N1 U1 C2 C7 121.1(8) . . . . ?
C11 U1 C2 C7 23.1(8) . . . . ?
C15 U1 C2 C7 28.0(9) . . . . ?
C14 U1 C2 C7 -8.1(10) . . . . ?
C1 U1 C2 C7 -124.7(10) . . . . ?
C3 U1 C2 C7 122.0(11) . . . . ?
C4 U1 C2 C7 159.3(10) . . . . ?
C5 U1 C2 C7 -161.0(10) . . . . ?
C12 U1 C2 C7 -6.0(8) . . . . ?
C13 U1 C2 C7 -25.1(9) . . . . ?
Te1 U1 C2 C7 -115.0(8) . . . . ?
C1 C2 C3 C4 -0.5(9) . . . . ?
C7 C2 C3 C4 166.4(8) . . . . ?
U1 C2 C3 C4 -68.5(6) . . . . ?
C1 C2 C3 C8 -168.4(8) . . . . ?
C7 C2 C3 C8 -1.5(13) . . . . ?
U1 C2 C3 C8 123.6(9) . . . . ?
C1 C2 C3 U1 68.0(6) . . . . ?
C7 C2 C3 U1 -125.1(8) . . . . ?
N1 U1 C3 C2 179.3(6) . . . . ?
C11 U1 C3 C2 83.7(6) . . . . ?
C15 U1 C3 C2 104.5(6) . . . . ?
C14 U1 C3 C2 84.5(7) . . . . ?
C1 U1 C3 C2 -37.2(5) . . . . ?
C4 U1 C3 C2 -113.8(8) . . . . ?
C5 U1 C3 C2 -76.4(6) . . . . ?
C12 U1 C3 C2 53.9(6) . . . . ?
C13 U1 C3 C2 43.9(7) . . . . ?
Te1 U1 C3 C2 -69.3(6) . . . . ?
N1 U1 C3 C4 -67.0(5) . . . . ?
C11 U1 C3 C4 -162.5(5) . . . . ?
C15 U1 C3 C4 -141.7(5) . . . . ?
C14 U1 C3 C4 -161.8(5) . . . . ?
C1 U1 C3 C4 76.5(6) . . . . ?
C5 U1 C3 C4 37.4(5) . . . . ?
C2 U1 C3 C4 113.8(8) . . . . ?
C12 U1 C3 C4 167.6(5) . . . . ?
C13 U1 C3 C4 157.6(5) . . . . ?
Te1 U1 C3 C4 44.4(6) . . . . ?
N1 U1 C3 C8 56.7(8) . . . . ?
C11 U1 C3 C8 -38.9(8) . . . . ?
C15 U1 C3 C8 -18.1(9) . . . . ?
C14 U1 C3 C8 -38.1(10) . . . . ?
C1 U1 C3 C8 -159.8(9) . . . . ?
C4 U1 C3 C8 123.6(10) . . . . ?
C5 U1 C3 C8 161.0(9) . . . . ?
C2 U1 C3 C8 -122.6(11) . . . . ?
C12 U1 C3 C8 -68.7(8) . . . . ?
C13 U1 C3 C8 -78.7(8) . . . . ?
Te1 U1 C3 C8 168.1(7) . . . . ?
C2 C3 C4 C5 -0.1(9) . . . . ?
C8 C3 C4 C5 167.6(8) . . . . ?
U1 C3 C4 C5 -69.1(6) . . . . ?
C2 C3 C4 C9 -171.5(8) . . . . ?
C8 C3 C4 C9 -3.8(14) . . . . ?
U1 C3 C4 C9 119.4(8) . . . . ?
C2 C3 C4 U1 69.1(6) . . . . ?
C8 C3 C4 U1 -123.2(9) . . . . ?
N1 U1 C4 C5 -136.8(5) . . . . ?
C11 U1 C4 C5 134.0(5) . . . . ?
C15 U1 C4 C5 170.4(5) . . . . ?
C14 U1 C4 C5 -167.6(13) . . . . ?
C1 U1 C4 C5 36.2(5) . . . . ?
C3 U1 C4 C5 112.5(7) . . . . ?
C2 U1 C4 C5 75.9(5) . . . . ?
C12 U1 C4 C5 96.0(6) . . . . ?
C13 U1 C4 C5 65.1(9) . . . . ?
Te1 U1 C4 C5 -30.4(5) . . . . ?
N1 U1 C4 C3 110.7(5) . . . . ?
C11 U1 C4 C3 21.5(6) . . . . ?
C15 U1 C4 C3 57.9(6) . . . . ?
C14 U1 C4 C3 79.9(15) . . . . ?
C1 U1 C4 C3 -76.3(5) . . . . ?
C5 U1 C4 C3 -112.5(7) . . . . ?
C2 U1 C4 C3 -36.6(5) . . . . ?
C12 U1 C4 C3 -16.5(7) . . . . ?
C13 U1 C4 C3 -47.4(9) . . . . ?
Te1 U1 C4 C3 -142.9(5) . . . . ?
N1 U1 C4 C9 -12.7(7) . . . . ?
C11 U1 C4 C9 -101.9(7) . . . . ?
C15 U1 C4 C9 -65.5(8) . . . . ?
C14 U1 C4 C9 -43.4(18) . . . . ?
C1 U1 C4 C9 160.3(8) . . . . ?
C3 U1 C4 C9 -123.4(10) . . . . ?
C5 U1 C4 C9 124.1(9) . . . . ?
C2 U1 C4 C9 -160.0(9) . . . . ?
C12 U1 C4 C9 -139.8(6) . . . . ?
C13 U1 C4 C9 -170.7(6) . . . . ?
Te1 U1 C4 C9 93.7(7) . . . . ?
C2 C1 C5 C4 -1.0(9) . . . . ?
C6 C1 C5 C4 -176.0(8) . . . . ?
U1 C1 C5 C4 68.0(6) . . . . ?
C2 C1 C5 C10 166.7(8) . . . . ?
C6 C1 C5 C10 -8.4(14) . . . . ?
U1 C1 C5 C10 -124.3(9) . . . . ?
C2 C1 C5 U1 -69.0(6) . . . . ?
C6 C1 C5 U1 115.9(8) . . . . ?
C3 C4 C5 C1 0.6(9) . . . . ?
C9 C4 C5 C1 172.1(8) . . . . ?
U1 C4 C5 C1 -68.2(6) . . . . ?
C3 C4 C5 C10 -167.7(7) . . . . ?
C9 C4 C5 C10 3.7(13) . . . . ?
U1 C4 C5 C10 123.5(8) . . . . ?
C3 C4 C5 U1 68.8(6) . . . . ?
C9 C4 C5 U1 -119.8(8) . . . . ?
N1 U1 C5 C1 157.8(5) . . . . ?
C11 U1 C5 C1 43.5(7) . . . . ?
C15 U1 C5 C1 80.5(13) . . . . ?
C14 U1 C5 C1 -71.9(9) . . . . ?
C3 U1 C5 C1 76.5(6) . . . . ?
C4 U1 C5 C1 114.4(8) . . . . ?
C2 U1 C5 C1 36.9(5) . . . . ?
C12 U1 C5 C1 4.1(6) . . . . ?
C13 U1 C5 C1 -35.3(7) . . . . ?
Te1 U1 C5 C1 -97.2(5) . . . . ?
N1 U1 C5 C4 43.4(5) . . . . ?
C11 U1 C5 C4 -70.9(6) . . . . ?
C15 U1 C5 C4 -33.9(15) . . . . ?
C14 U1 C5 C4 173.7(6) . . . . ?
C1 U1 C5 C4 -114.4(8) . . . . ?
C3 U1 C5 C4 -37.9(5) . . . . ?
C2 U1 C5 C4 -77.5(5) . . . . ?
C12 U1 C5 C4 -110.3(5) . . . . ?
C13 U1 C5 C4 -149.7(5) . . . . ?
Te1 U1 C5 C4 148.4(5) . . . . ?
N1 U1 C5 C10 -76.5(7) . . . . ?
C11 U1 C5 C10 169.2(6) . . . . ?
C15 U1 C5 C10 -153.8(11) . . . . ?
C14 U1 C5 C10 53.8(11) . . . . ?
C1 U1 C5 C10 125.7(10) . . . . ?
C3 U1 C5 C10 -157.8(8) . . . . ?
C4 U1 C5 C10 -119.9(9) . . . . ?
C2 U1 C5 C10 162.6(8) . . . . ?
C12 U1 C5 C10 129.8(7) . . . . ?
C13 U1 C5 C10 90.4(7) . . . . ?
Te1 U1 C5 C10 28.5(6) . . . . ?
N1 U1 C11 C15 50.7(5) . . . . ?
C14 U1 C11 C15 -37.0(4) . . . . ?
C1 U1 C11 C15 -170.7(4) . . . . ?
C3 U1 C11 C15 142.5(5) . . . . ?
C4 U1 C11 C15 131.8(5) . . . . ?
C5 U1 C11 C15 166.9(4) . . . . ?
C2 U1 C11 C15 171.9(5) . . . . ?
C12 U1 C11 C15 -112.6(7) . . . . ?
C13 U1 C11 C15 -76.4(5) . . . . ?
Te1 U1 C11 C15 -69.9(5) . . . . ?
N1 U1 C11 C12 163.4(5) . . . . ?
C15 U1 C11 C12 112.6(7) . . . . ?
C14 U1 C11 C12 75.6(5) . . . . ?
C1 U1 C11 C12 -58.1(5) . . . . ?
C3 U1 C11 C12 -104.9(5) . . . . ?
C4 U1 C11 C12 -115.6(5) . . . . ?
C5 U1 C11 C12 -80.4(6) . . . . ?
C2 U1 C11 C12 -75.5(5) . . . . ?
C13 U1 C11 C12 36.2(4) . . . . ?
Te1 U1 C11 C12 42.8(5) . . . . ?
N1 U1 C11 C16 -71.9(6) . . . . ?
C15 U1 C11 C16 -122.6(8) . . . . ?
C14 U1 C11 C16 -159.6(7) . . . . ?
C1 U1 C11 C16 66.6(7) . . . . ?
C3 U1 C11 C16 19.8(6) . . . . ?
C4 U1 C11 C16 9.2(7) . . . . ?
C5 U1 C11 C16 44.3(8) . . . . ?
C2 U1 C11 C16 49.3(6) . . . . ?
C12 U1 C11 C16 124.7(8) . . . . ?
C13 U1 C11 C16 161.0(7) . . . . ?
Te1 U1 C11 C16 167.5(5) . . . . ?
C15 C11 C12 C13 1.9(9) . . . . ?
C16 C11 C12 C13 175.5(8) . . . . ?
U1 C11 C12 C13 -67.6(5) . . . . ?
C15 C11 C12 C17 -166.1(8) . . . . ?
C16 C11 C12 C17 7.5(13) . . . . ?
U1 C11 C12 C17 124.5(8) . . . . ?
C15 C11 C12 U1 69.4(6) . . . . ?
C16 C11 C12 U1 -117.0(8) . . . . ?
N1 U1 C12 C13 94.5(5) . . . . ?
C11 U1 C12 C13 114.6(7) . . . . ?
C15 U1 C12 C13 76.9(5) . . . . ?
C14 U1 C12 C13 36.8(4) . . . . ?
C1 U1 C12 C13 -115.1(5) . . . . ?
C3 U1 C12 C13 -164.9(5) . . . . ?
C4 U1 C12 C13 -156.4(4) . . . . ?
C5 U1 C12 C13 -117.1(5) . . . . ?
C2 U1 C12 C13 -141.3(5) . . . . ?
Te1 U1 C12 C13 -34.0(5) . . . . ?
N1 U1 C12 C11 -20.1(6) . . . . ?
C15 U1 C12 C11 -37.7(5) . . . . ?
C14 U1 C12 C11 -77.9(5) . . . . ?
C1 U1 C12 C11 130.3(5) . . . . ?
C3 U1 C12 C11 80.5(5) . . . . ?
C4 U1 C12 C11 88.9(5) . . . . ?
C5 U1 C12 C11 128.2(5) . . . . ?
C2 U1 C12 C11 104.1(5) . . . . ?
C13 U1 C12 C11 -114.6(7) . . . . ?
Te1 U1 C12 C11 -148.7(4) . . . . ?
N1 U1 C12 C17 -143.9(7) . . . . ?
C11 U1 C12 C17 -123.8(9) . . . . ?
C15 U1 C12 C17 -161.5(9) . . . . ?
C14 U1 C12 C17 158.4(9) . . . . ?
C1 U1 C12 C17 6.5(8) . . . . ?
C3 U1 C12 C17 -43.3(8) . . . . ?
C4 U1 C12 C17 -34.9(9) . . . . ?
C5 U1 C12 C17 4.5(9) . . . . ?
C2 U1 C12 C17 -19.7(7) . . . . ?
C13 U1 C12 C17 121.6(9) . . . . ?
Te1 U1 C12 C17 87.5(7) . . . . ?
C11 C12 C13 C14 -1.6(9) . . . . ?
C17 C12 C13 C14 166.8(8) . . . . ?
U1 C12 C13 C14 -67.5(5) . . . . ?
C11 C12 C13 C18 -171.8(8) . . . . ?
C17 C12 C13 C18 -3.4(13) . . . . ?
U1 C12 C13 C18 122.4(8) . . . . ?
C11 C12 C13 U1 65.9(5) . . . . ?
C17 C12 C13 U1 -125.7(8) . . . . ?
N1 U1 C13 C12 -104.9(5) . . . . ?
C11 U1 C13 C12 -36.8(4) . . . . ?
C15 U1 C13 C12 -76.9(5) . . . . ?
C14 U1 C13 C12 -114.1(7) . . . . ?
C1 U1 C13 C12 72.6(5) . . . . ?
C3 U1 C13 C12 19.9(6) . . . . ?
C4 U1 C13 C12 49.6(9) . . . . ?
C5 U1 C13 C12 90.1(5) . . . . ?
C2 U1 C13 C12 41.0(5) . . . . ?
Te1 U1 C13 C12 148.0(5) . . . . ?
N1 U1 C13 C14 9.2(6) . . . . ?
C11 U1 C13 C14 77.4(5) . . . . ?
C15 U1 C13 C14 37.3(5) . . . . ?
C1 U1 C13 C14 -173.3(5) . . . . ?
C3 U1 C13 C14 134.1(5) . . . . ?
C4 U1 C13 C14 163.8(6) . . . . ?
C5 U1 C13 C14 -155.7(5) . . . . ?
C2 U1 C13 C14 155.2(5) . . . . ?
C12 U1 C13 C14 114.1(7) . . . . ?
Te1 U1 C13 C14 -97.9(5) . . . . ?
N1 U1 C13 C18 132.1(7) . . . . ?
C11 U1 C13 C18 -159.7(8) . . . . ?
C15 U1 C13 C18 160.2(8) . . . . ?
C14 U1 C13 C18 122.9(9) . . . . ?
C1 U1 C13 C18 -50.4(8) . . . . ?
C3 U1 C13 C18 -103.0(7) . . . . ?
C4 U1 C13 C18 -73.3(10) . . . . ?
C5 U1 C13 C18 -32.8(9) . . . . ?
C2 U1 C13 C18 -81.9(7) . . . . ?
C12 U1 C13 C18 -122.9(9) . . . . ?
Te1 U1 C13 C18 25.0(7) . . . . ?
C12 C13 C14 C15 0.7(9) . . . . ?
C18 C13 C14 C15 170.9(8) . . . . ?
U1 C13 C14 C15 -67.3(6) . . . . ?
C12 C13 C14 C19 -171.4(8) . . . . ?
C18 C13 C14 C19 -1.3(14) . . . . ?
U1 C13 C14 C19 120.6(8) . . . . ?
C12 C13 C14 U1 68.0(6) . . . . ?
C18 C13 C14 U1 -121.9(8) . . . . ?
N1 U1 C14 C13 -172.1(5) . . . . ?
C11 U1 C14 C13 -76.6(5) . . . . ?
C15 U1 C14 C13 -113.7(7) . . . . ?
C1 U1 C14 C13 9.8(7) . . . . ?
C3 U1 C14 C13 -77.5(7) . . . . ?
C4 U1 C14 C13 -141.9(13) . . . . ?
C5 U1 C14 C13 56.2(9) . . . . ?
C2 U1 C14 C13 -34.0(7) . . . . ?
C12 U1 C14 C13 -36.6(5) . . . . ?
Te1 U1 C14 C13 80.4(5) . . . . ?
N1 U1 C14 C15 -58.4(5) . . . . ?
C11 U1 C14 C15 37.1(5) . . . . ?
C1 U1 C14 C15 123.5(5) . . . . ?
C3 U1 C14 C15 36.2(7) . . . . ?
C4 U1 C14 C15 -28.2(16) . . . . ?
C5 U1 C14 C15 169.9(6) . . . . ?
C2 U1 C14 C15 79.7(6) . . . . ?
C12 U1 C14 C15 77.0(5) . . . . ?
C13 U1 C14 C15 113.7(7) . . . . ?
Te1 U1 C14 C15 -165.9(5) . . . . ?
N1 U1 C14 C19 62.3(7) . . . . ?
C11 U1 C14 C19 157.9(8) . . . . ?
C15 U1 C14 C19 120.7(9) . . . . ?
C1 U1 C14 C19 -115.8(7) . . . . ?
C3 U1 C14 C19 156.9(6) . . . . ?
C4 U1 C14 C19 92.5(16) . . . . ?
C5 U1 C14 C19 -69.3(10) . . . . ?
C2 U1 C14 C19 -159.5(6) . . . . ?
C12 U1 C14 C19 -162.2(8) . . . . ?
C13 U1 C14 C19 -125.6(9) . . . . ?
Te1 U1 C14 C19 -45.2(7) . . . . ?
C12 C11 C15 C14 -1.4(9) . . . . ?
C16 C11 C15 C14 -175.1(8) . . . . ?
U1 C11 C15 C14 69.5(6) . . . . ?
C12 C11 C15 C20 166.9(7) . . . . ?
C16 C11 C15 C20 -6.8(13) . . . . ?
U1 C11 C15 C20 -122.2(8) . . . . ?
C12 C11 C15 U1 -70.9(5) . . . . ?
C16 C11 C15 U1 115.4(8) . . . . ?
C13 C14 C15 C11 0.4(9) . . . . ?
C19 C14 C15 C11 172.8(8) . . . . ?
U1 C14 C15 C11 -68.5(6) . . . . ?
C13 C14 C15 C20 -168.1(7) . . . . ?
C19 C14 C15 C20 4.3(13) . . . . ?
U1 C14 C15 C20 123.0(8) . . . . ?
C13 C14 C15 U1 68.9(6) . . . . ?
C19 C14 C15 U1 -118.7(8) . . . . ?
N1 U1 C15 C11 -127.5(5) . . . . ?
C14 U1 C15 C11 113.7(7) . . . . ?
C1 U1 C15 C11 15.3(7) . . . . ?
C3 U1 C15 C11 -44.3(5) . . . . ?
C4 U1 C15 C11 -73.7(6) . . . . ?
C5 U1 C15 C11 -47.8(14) . . . . ?
C2 U1 C15 C11 -9.6(6) . . . . ?
C12 U1 C15 C11 37.5(4) . . . . ?
C13 U1 C15 C11 76.9(5) . . . . ?
Te1 U1 C15 C11 129.7(4) . . . . ?
N1 U1 C15 C14 118.8(5) . . . . ?
C11 U1 C15 C14 -113.7(7) . . . . ?
C1 U1 C15 C14 -98.4(6) . . . . ?
C3 U1 C15 C14 -158.0(5) . . . . ?
C4 U1 C15 C14 172.5(4) . . . . ?
C5 U1 C15 C14 -161.5(11) . . . . ?
C2 U1 C15 C14 -123.4(5) . . . . ?
C12 U1 C15 C14 -76.2(5) . . . . ?
C13 U1 C15 C14 -36.8(5) . . . . ?
Te1 U1 C15 C14 16.0(5) . . . . ?
N1 U1 C15 C20 -3.9(7) . . . . ?
C11 U1 C15 C20 123.6(9) . . . . ?
C14 U1 C15 C20 -122.7(9) . . . . ?
C1 U1 C15 C20 138.9(6) . . . . ?
C3 U1 C15 C20 79.3(7) . . . . ?
C4 U1 C15 C20 49.8(8) . . . . ?
C5 U1 C15 C20 75.8(15) . . . . ?
C2 U1 C15 C20 114.0(7) . . . . ?
C12 U1 C15 C20 161.1(8) . . . . ?
C13 U1 C15 C20 -159.5(8) . . . . ?
Te1 U1 C15 C20 -106.7(7) . . . . ?
U1 Te1 C21 C22 -111.3(6) . . . . ?
U1 Te1 C21 C26 73.7(7) . . . . ?
C26 C21 C22 C23 0.9(13) . . . . ?
Te1 C21 C22 C23 -174.3(7) . . . . ?
C21 C22 C23 C24 -0.6(13) . . . . ?
C22 C23 C24 C25 0.1(14) . . . . ?
C23 C24 C25 C26 0.2(14) . . . . ?
C24 C25 C26 C21 0.0(13) . . . . ?
C22 C21 C26 C25 -0.6(13) . . . . ?
Te1 C21 C26 C25 174.4(7) . . . . ?
U1 N1 C27 C28 122(3) . . . . ?
U1 N1 C27 C32 -56(4) . . . . ?
N1 C27 C28 C29 -174.2(7) . . . . ?
C32 C27 C28 C29 3.2(12) . . . . ?
N1 C27 C28 C33 6.5(12) . . . . ?
C32 C27 C28 C33 -176.1(7) . . . . ?
C27 C28 C29 C30 -0.5(12) . . . . ?
C33 C28 C29 C30 178.7(8) . . . . ?
C28 C29 C30 C31 -1.2(13) . . . . ?
C29 C30 C31 C32 0.3(13) . . . . ?
C30 C31 C32 C27 2.3(12) . . . . ?
C30 C31 C32 C36 -174.8(8) . . . . ?
N1 C27 C32 C31 173.4(7) . . . . ?
C28 C27 C32 C31 -4.0(12) . . . . ?
N1 C27 C32 C36 -9.5(11) . . . . ?
C28 C27 C32 C36 173.1(7) . . . . ?
C29 C28 C33 C34 -66.4(10) . . . . ?
C27 C28 C33 C34 112.9(9) . . . . ?
C29 C28 C33 C35 54.3(10) . . . . ?
C27 C28 C33 C35 -126.5(8) . . . . ?
C31 C32 C36 C38 -23.1(11) . . . . ?
C27 C32 C36 C38 159.8(8) . . . . ?
C31 C32 C36 C37 101.5(9) . . . . ?
C27 C32 C36 C37 -75.6(9) . . . . ?
